data_4501367
loop_
_publ_author_name
'Banerjee, Subhabrata'
'Dastidar, Parthasarathi'

_publ_section_title
;
 Coordination Polymers in Selective Separation of Cations and Anions: A
 Series of Rarely Observed All Helical Three-Dimensional Coordination
 Polymers Derived from Various Chiral Amino Acid Based
 Bis-pyridyl-bis-amide Ligands
;
_journal_issue 12
_journal_name_full 'Crystal Growth &amp; Design'
_journal_page_first 5592
_journal_paper_doi 10.1021/cg201161q
_journal_volume 11
_journal_year 2011
_chemical_formula_sum 'C28 H38 Br2 Cu N8 O9'
_chemical_formula_weight 854.02
_chemical_name_systematic
; 
 ? 
;
_space_group_IT_number 154
_symmetry_cell_setting trigonal
_symmetry_space_group_name_Hall 'P 32 2"'
_symmetry_space_group_name_H-M 'P 32 2 1'
_atom_sites_solution_hydrogens geom
_atom_sites_solution_primary direct
_atom_sites_solution_secondary difmap
_audit_creation_method SHELXL-97
_cell_angle_alpha 90.00
_cell_angle_beta 90.00
_cell_angle_gamma 120.00
_cell_formula_units_Z 3
_cell_length_a 13.6744(8)
_cell_length_b 13.6744(8)
_cell_length_c 15.0225(12)
_cell_measurement_temperature 100(2)
_cell_volume 2432.7(3)
_computing_cell_refinement 'Bruker Apex II'
_computing_data_collection 'Bruker Apex II'
_computing_data_reduction SAINT
_computing_molecular_graphics 'Mercury 2.4'
_computing_publication_material Shelxl-97
_computing_structure_refinement 'SHELXL-97 (Sheldrick, 1997)'
_computing_structure_solution 'SHELXS-97 (Sheldrick, 1990)'
_diffrn_ambient_temperature 100(2)
_diffrn_detector_area_resol_mean 3
_diffrn_measured_fraction_theta_full 0.997
_diffrn_measured_fraction_theta_max 0.997
_diffrn_measurement_device_type 'Bruker Apex II'
_diffrn_measurement_method 'Omega scan'
_diffrn_radiation_monochromator graphite
_diffrn_radiation_source 'fine-focus sealed tube'
_diffrn_radiation_type MoK\a
_diffrn_radiation_wavelength 0.71073
_diffrn_reflns_av_R_equivalents 0.0746
_diffrn_reflns_av_sigmaI/netI 0.0455
_diffrn_reflns_limit_h_max 17
_diffrn_reflns_limit_h_min -16
_diffrn_reflns_limit_k_max 17
_diffrn_reflns_limit_k_min -17
_diffrn_reflns_limit_l_max 18
_diffrn_reflns_limit_l_min -18
_diffrn_reflns_number 25779
_diffrn_reflns_theta_full 26.88
_diffrn_reflns_theta_max 26.88
_diffrn_reflns_theta_min 1.72
_exptl_absorpt_coefficient_mu 3.203
_exptl_absorpt_correction_T_max 0.5963
_exptl_absorpt_correction_T_min 0.4674
_exptl_absorpt_correction_type multi-scan
_exptl_absorpt_process_details sadabs
_exptl_crystal_colour green
_exptl_crystal_density_diffrn 1.749
_exptl_crystal_density_method 'not measured'
_exptl_crystal_description block
_exptl_crystal_F_000 1299
_exptl_crystal_size_max 0.28
_exptl_crystal_size_mid 0.19
_exptl_crystal_size_min 0.18
_refine_diff_density_max 0.826
_refine_diff_density_min -1.905
_refine_diff_density_rms 0.173
_refine_ls_abs_structure_details 'Flack H D (1983), Acta Cryst. A39, 876-881'
_refine_ls_abs_structure_Flack 0.92(2)
_refine_ls_extinction_method none
_refine_ls_goodness_of_fit_ref 1.115
_refine_ls_hydrogen_treatment constr
_refine_ls_matrix_type full
_refine_ls_number_parameters 217
_refine_ls_number_reflns 3503
_refine_ls_number_restraints 6
_refine_ls_restrained_S_all 1.115
_refine_ls_R_factor_all 0.0800
_refine_ls_R_factor_gt 0.0614
_refine_ls_shift/su_max 0.000
_refine_ls_shift/su_mean 0.000
_refine_ls_structure_factor_coef Fsqd
_refine_ls_weighting_details 'calc w=1/[\s^2^(Fo^2^)+(0.0865P)^2^+12.4734P] where P=(Fo^2^+2Fc^2^)/3'
_refine_ls_weighting_scheme calc
_refine_ls_wR_factor_gt 0.1591
_refine_ls_wR_factor_ref 0.1727
_reflns_number_gt 2925
_reflns_number_total 3503
_reflns_threshold_expression >2sigma(I)
_cod_data_source_file cg201161q_si_003.cif
_cod_data_source_block y
_cod_original_sg_symbol_H-M P3(2)21
_cod_database_code 4501367

loop_
_symmetry_equiv_pos_as_xyz
'x, y, z'
'-y, x-y, z+2/3'
'-x+y, -x, z+1/3'
'y, x, -z'
'x-y, -y, -z+1/3'
'-x, -x+y, -z+2/3'

loop_
_atom_site_label
_atom_site_type_symbol
_atom_site_fract_x
_atom_site_fract_y
_atom_site_fract_z
_atom_site_U_iso_or_equiv
_atom_site_adp_type
_atom_site_occupancy
_atom_site_symmetry_multiplicity
_atom_site_calc_flag
_atom_site_refinement_flags
_atom_site_disorder_assembly
_atom_site_disorder_group
Cu1 Cu 0.26466(9) 0.26466(9) 0.0000 0.0132(3) Uani 1 2 d S C .
Br1 Br 0.46261(9) 0.46261(9) 0.0000 0.0291(3) Uani 1 2 d S . .
Br2 Br 0.90038(8) 0.0000 0.1667 0.0297(3) Uani 1 2 d S . .
N1 N 0.1838(5) 0.3408(5) 0.0494(4) 0.0188(13) Uani 1 1 d . . .
C2 C 0.0810(7) 0.3144(8) 0.0203(5) 0.0238(17) Uani 1 1 d . . .
H2 H 0.0498 0.2648 -0.0273 0.029 Uiso 1 1 calc R . .
C3 C 0.0197(7) 0.3589(8) 0.0589(6) 0.0279(18) Uani 1 1 d . . .
H3 H -0.0479 0.3458 0.0338 0.034 Uiso 1 1 calc R . .
C4 C 0.0611(7) 0.4238(7) 0.1361(6) 0.0302(19) Uani 1 1 d . . .
H4 H 0.0187 0.4495 0.1661 0.036 Uiso 1 1 calc R . .
C5 C 0.1649(7) 0.4487(7) 0.1665(5) 0.0248(17) Uani 1 1 d . . .
C6 C 0.2273(6) 0.4086(6) 0.1218(5) 0.0199(15) Uani 1 1 d . . .
H6 H 0.2993 0.4285 0.1418 0.024 Uiso 1 1 calc R . .
N7 N 0.2029(6) 0.5106(6) 0.2481(4) 0.0294(16) Uani 1 1 d . . .
H7 H 0.1586 0.5312 0.2715 0.035 Uiso 1 1 calc R . .
C8 C 0.2990(8) 0.5406(10) 0.2928(7) 0.051(3) Uani 1 1 d . . .
O9 O 0.3785(6) 0.5333(9) 0.2646(6) 0.078(3) Uani 1 1 d . . .
C10A C 0.3074(14) 0.6068(14) 0.3741(10) 0.014(2) Uiso 0.42 1 d PD . 1
C11A C 0.2537(14) 0.5066(14) 0.4389(10) 0.014(2) Uiso 0.42 1 d PD A 1
C10B C 0.2876(11) 0.5584(11) 0.3998(9) 0.021(2) Uiso 0.58 1 d PD . 2
C11B C 0.2329(11) 0.4499(12) 0.4561(8) 0.021(2) Uiso 0.58 1 d PD B 2
N12 N 0.5945(9) 0.2509(9) 0.2448(9) 0.088(5) Uani 1 1 d . . .
C13A C 0.5483(14) 0.2789(13) 0.2737(8) 0.0215(17) Uiso 0.52 1 d PD C 3
O14B O 0.5796(8) 0.3363(9) 0.3406(6) 0.0215(17) Uiso 0.52 1 d PD C 3
C13B C 0.5255(12) 0.3155(11) 0.2988(9) 0.0223(19) Uiso 0.48 1 d PD C 4
O14A O 0.5646(9) 0.3884(9) 0.3549(7) 0.0223(19) Uiso 0.48 1 d PD C 4
C15 C 0.4169(9) 0.2568(11) 0.2501(8) 0.072(5) Uani 1 1 d . . .
C16 C 0.3963(7) 0.2558(8) 0.1601(6) 0.035(2) Uani 1 1 d . C .
H16 H 0.4547 0.2745 0.1199 0.042 Uiso 1 1 calc R . .
N17 N 0.2921(5) 0.2281(5) 0.1292(4) 0.0191(13) Uani 1 1 d . . .
C18 C 0.2096(7) 0.1941(7) 0.1888(5) 0.0264(18) Uani 1 1 d . C .
H18 H 0.1370 0.1712 0.1686 0.032 Uiso 1 1 calc R . .
C19 C 0.2260(9) 0.1910(9) 0.2781(6) 0.057(4) Uani 1 1 d . . .
H19 H 0.1646 0.1626 0.3167 0.068 Uiso 1 1 calc R C .
C20 C 0.3317(9) 0.2293(13) 0.3110(7) 0.082(6) Uani 1 1 d . C .
H20 H 0.3458 0.2365 0.3719 0.099 Uiso 1 1 calc R . .
O21 O 0.0865(5) 0.0865(5) 0.0000 0.0179(13) Uani 1 2 d S . .
O22 O 0.4679(10) 0.4391(12) 0.4071(8) 0.100(4) Uani 1 1 d . . .
O23 O 0.0000 0.2213(16) 0.3333 0.167(10) Uani 1 2 d S . .
O24 O 0.5656(12) 0.5878(12) 0.4565(9) 0.045(3) Uani 0.50 1 d P . .

loop_
_atom_site_aniso_label
_atom_site_aniso_U_11
_atom_site_aniso_U_22
_atom_site_aniso_U_33
_atom_site_aniso_U_23
_atom_site_aniso_U_13
_atom_site_aniso_U_12
Cu1 0.0198(4) 0.0198(4) 0.0037(5) 0.0000(2) 0.0000(2) 0.0127(5)
Br1 0.0315(5) 0.0315(5) 0.0249(6) 0.0016(2) -0.0016(2) 0.0162(5)
Br2 0.0280(4) 0.0548(8) 0.0151(5) 0.0140(5) 0.0070(3) 0.0274(4)
N1 0.023(3) 0.024(3) 0.011(3) -0.007(2) -0.003(2) 0.013(3)
C2 0.019(4) 0.038(5) 0.022(4) -0.013(3) -0.008(3) 0.020(4)
C3 0.019(4) 0.036(5) 0.032(4) -0.017(4) -0.011(3) 0.017(4)
C4 0.019(4) 0.033(5) 0.039(5) -0.023(4) -0.005(3) 0.013(4)
C5 0.024(4) 0.028(4) 0.022(4) -0.012(3) -0.002(3) 0.013(4)
C6 0.021(4) 0.019(4) 0.015(3) -0.009(3) -0.003(3) 0.006(3)
N7 0.020(3) 0.037(4) 0.030(3) -0.032(3) -0.013(3) 0.013(3)
C8 0.027(5) 0.078(8) 0.058(6) -0.048(6) -0.026(4) 0.033(5)
O9 0.030(4) 0.134(9) 0.082(6) -0.089(6) -0.028(4) 0.049(5)
N12 0.051(6) 0.056(6) 0.102(9) 0.051(7) -0.054(7) -0.015(5)
C15 0.037(5) 0.067(8) 0.054(7) 0.044(6) -0.030(5) -0.018(6)
C16 0.029(4) 0.036(5) 0.033(5) 0.021(4) -0.008(3) 0.011(4)
N17 0.019(3) 0.025(3) 0.011(3) -0.001(2) -0.006(2) 0.009(3)
C18 0.020(4) 0.031(4) 0.013(3) 0.000(3) -0.001(3) 0.002(3)
C19 0.044(6) 0.054(6) 0.018(4) 0.012(4) 0.000(4) -0.017(5)
C20 0.039(6) 0.101(10) 0.024(5) 0.037(6) -0.020(4) -0.027(7)
O21 0.019(3) 0.019(3) 0.015(3) -0.0015(15) 0.0015(15) 0.009(3)
O22 0.078(8) 0.128(11) 0.096(8) -0.007(8) -0.004(7) 0.054(7)
O23 0.16(2) 0.095(10) 0.26(3) -0.021(11) -0.04(2) 0.082(11)
O24 0.053(9) 0.044(8) 0.035(7) 0.006(6) 0.006(6) 0.024(7)

loop_
_atom_type_symbol
_atom_type_description
_atom_type_scat_dispersion_real
_atom_type_scat_dispersion_imag
_atom_type_scat_source
C C 0.0033 0.0016 'International Tables Vol C Tables 4.2.6.8 and 6.1.1.4'
H H 0.0000 0.0000 'International Tables Vol C Tables 4.2.6.8 and 6.1.1.4'
N N 0.0061 0.0033 'International Tables Vol C Tables 4.2.6.8 and 6.1.1.4'
O O 0.0106 0.0060 'International Tables Vol C Tables 4.2.6.8 and 6.1.1.4'
Cu Cu 0.3201 1.2651 'International Tables Vol C Tables 4.2.6.8 and 6.1.1.4'
Br Br -0.2901 2.4595 'International Tables Vol C Tables 4.2.6.8 and 6.1.1.4'

loop_
_geom_angle_atom_site_label_1
_geom_angle_atom_site_label_2
_geom_angle_atom_site_label_3
_geom_angle
_geom_angle_site_symmetry_1
_geom_angle_site_symmetry_3
N1 Cu1 N1 178.1(4) . 4
N1 Cu1 N17 90.4(2) . 4
N1 Cu1 N17 89.6(2) 4 4
N1 Cu1 N17 89.6(2) . .
N1 Cu1 N17 90.4(2) 4 .
N17 Cu1 N17 176.6(4) 4 .
N1 Cu1 O21 89.07(19) . .
N1 Cu1 O21 89.07(19) 4 .
N17 Cu1 O21 88.28(18) 4 .
N17 Cu1 O21 88.28(18) . .
N1 Cu1 Br1 90.93(19) . .
N1 Cu1 Br1 90.93(19) 4 .
N17 Cu1 Br1 91.72(18) 4 .
N17 Cu1 Br1 91.72(18) . .
O21 Cu1 Br1 180.0(3) . .
C2 N1 C6 119.2(6) . .
C2 N1 Cu1 121.2(5) . .
C6 N1 Cu1 119.0(5) . .
N1 C2 C3 122.0(7) . .
C2 C3 C4 119.0(7) . .
C5 C4 C3 118.6(7) . .
C4 C5 C6 120.4(7) . .
C4 C5 N7 117.4(7) . .
C6 C5 N7 122.1(7) . .
N1 C6 C5 120.5(7) . .
C8 N7 C5 128.1(7) . .
O9 C8 N7 125.4(8) . .
O9 C8 C10A 122.3(9) . .
N7 C8 C10A 111.2(9) . .
O9 C8 C10B 120.5(9) . .
N7 C8 C10B 112.5(8) . .
C10A C8 C10B 24.9(6) . .
N12 C10A C8 119.4(12) 6_665 .
N12 C10A C11A 91.3(13) 6_665 .
C8 C10A C11A 97.0(12) . .
N12 C10B C11B 121.1(12) 6_665 .
N12 C10B C8 101.8(10) 6_665 .
C11B C10B C8 115.5(10) . .
C13A N12 C10A 104.2(17) . 6_655
C13A N12 C10B 131.1(15) . 6_655
C10A N12 C10B 26.9(6) 6_655 6_655
C13A N12 C13B 6.3(10) . .
C10A N12 C13B 99.0(12) 6_655 .
C10B N12 C13B 125.9(11) 6_655 .
N12 C13A O14B 121.8(18) . .
N12 C13A C15 131.5(13) . .
O14B C13A C15 106.6(13) . .
O14A C13B C15 134.7(16) . .
O14A C13B N12 127.0(13) . .
C15 C13B N12 98.2(10) . .
C20 C15 C16 120.5(9) . .
C20 C15 C13B 107.6(11) . .
C16 C15 C13B 129.4(11) . .
C20 C15 C13A 125.7(9) . .
C16 C15 C13A 113.4(11) . .
C13B C15 C13A 28.2(6) . .
N17 C16 C15 121.2(9) . .
C18 N17 C16 117.0(7) . .
C18 N17 Cu1 119.2(5) . .
C16 N17 Cu1 122.7(6) . .
N17 C18 C19 123.3(8) . .
C20 C19 C18 120.3(10) . .
C19 C20 C15 117.1(9) . .

loop_
_geom_bond_atom_site_label_1
_geom_bond_atom_site_label_2
_geom_bond_distance
_geom_bond_site_symmetry_2
Cu1 N1 2.002(6) .
Cu1 N1 2.002(6) 4
Cu1 N17 2.085(6) 4
Cu1 N17 2.085(6) .
Cu1 O21 2.436(7) .
Cu1 Br1 2.7069(17) .
N1 C2 1.338(10) .
N1 C6 1.359(9) .
C2 C3 1.385(11) .
C3 C4 1.396(11) .
C4 C5 1.362(11) .
C5 C6 1.395(10) .
C5 N7 1.432(9) .
N7 C8 1.344(10) .
C8 O9 1.216(11) .
C8 C10A 1.490(18) .
C8 C10B 1.644(17) .
C10A N12 1.366(18) 6_665
C10A C11A 1.536(8) .
C10B N12 1.531(17) 6_665
C10B C11B 1.538(8) .
N12 C13A 0.987(19) .
N12 C10A 1.366(18) 6_655
N12 C10B 1.531(17) 6_655
N12 C13B 1.78(2) .
C13A O14B 1.214(8) .
C13A C15 1.70(2) .
C13B O14A 1.207(8) .
C13B C15 1.480(16) .
C15 C20 1.378(19) .
C15 C16 1.379(13) .
C16 N17 1.360(10) .
N17 C18 1.330(10) .
C18 C19 1.364(12) .
C19 C20 1.361(16) .
O24 O24 1.41(3) 4_556

loop_
_geom_hbond_atom_site_label_D
_geom_hbond_atom_site_label_H
_geom_hbond_atom_site_label_A
_geom_hbond_distance_DH
_geom_hbond_distance_HA
_geom_hbond_distance_DA
_geom_hbond_angle_DHA
_geom_hbond_site_symmetry_A
N7 H7 Br1 0.86 2.40 3.238(7) 165.1 3_565
